data_9004130
loop_
_publ_author_name
'Szymanski, J. T.'

_publ_section_title
;
 The crystal structure of cernyite, Cu2CdSnS4, a cadmium analogue of stannite
 Note: z-coordinate for S atom changed in order to reproduce bond lengths.
;
_journal_name_full 'The Canadian Mineralogist'
_journal_page_first 147
_journal_page_last 151
_journal_volume 16
_journal_year 1978
_chemical_formula_sum 'Cd0.37 Cu2 Fe0.29 Mn0.01 S4 Sn Zn0.33'
_chemical_name_mineral Cernyite
_space_group_IT_number 121
_symmetry_space_group_name_Hall 'I -4 2'
_symmetry_space_group_name_H-M 'I -4 2 m'
_cell_angle_alpha 90
_cell_angle_beta 90
_cell_angle_gamma 90
_cell_length_a 5.487
_cell_length_b 5.487
_cell_length_c 10.848
_cell_formula_units_Z 2
_cell_volume 326.603
_database_code_amcsd 0005153
_exptl_crystal_density_diffrn 4.616
_cod_original_formula_sum '(Cd.37 Zn.33 Fe.29 Mn.01) Sn Cu2 S4'
_cod_database_code 9004130

loop_
_space_group_symop_operation_xyz
x,y,z
1/2+x,1/2+y,1/2+z
-y,-x,z
1/2-y,1/2-x,1/2+z
y,-x,-z
1/2+y,1/2-x,1/2-z
-x,y,-z
1/2-x,1/2+y,1/2-z
-x,-y,z
1/2-x,1/2-y,1/2+z
y,x,z
1/2+y,1/2+x,1/2+z
-y,x,-z
1/2-y,1/2+x,1/2-z
x,-y,-z
1/2+x,1/2-y,1/2-z

loop_
_atom_site_aniso_label
_atom_site_aniso_U_11
_atom_site_aniso_U_22
_atom_site_aniso_U_33
_atom_site_aniso_U_12
_atom_site_aniso_U_13
_atom_site_aniso_U_23
Cd 0.01590 0.01590 0.01670 0.00000 0.00000 0.00000
Zn 0.01590 0.01590 0.01670 0.00000 0.00000 0.00000
Fe 0.01590 0.01590 0.01670 0.00000 0.00000 0.00000
Mn 0.01590 0.01590 0.01670 0.00000 0.00000 0.00000
Sn 0.01190 0.01190 0.00850 0.00000 0.00000 0.00000
Cu 0.02160 0.02160 0.01910 0.00000 0.00000 0.00000
S 0.01570 0.01570 0.01260 0.00170 0.00220 0.00220

loop_
_atom_site_label
_atom_site_fract_x
_atom_site_fract_y
_atom_site_fract_z
_atom_site_occupancy
Cd 0.00000 0.00000 0.00000 0.37000
Zn 0.00000 0.00000 0.00000 0.33000
Fe 0.00000 0.00000 0.00000 0.29000
Mn 0.00000 0.00000 0.00000 0.01000
Sn 0.50000 0.50000 0.00000 1.00000
Cu 0.00000 0.50000 0.25000 1.00000
S 0.75000 0.75000 0.86840 1.00000

loop_
_cod_related_entry_id
_cod_related_entry_database
_cod_related_entry_code
1 AMCSD 0005153
